data_7239308
loop_
_publ_author_name
'Shelke, Ganesh M.'
'Rao, V. Kameshwara'
'Tiwari, Rakesh K.'
'Chhikara, Bhupender S.'
'Parang, Keykavous'
'Kumar, Anil'

_publ_section_title
;
 Bismuth triflate-catalyzed condensation of indoles with acetone
;
_journal_issue 44
_journal_name_full 'RSC Advances'
_journal_page_first 22346
_journal_paper_doi 10.1039/c3ra44693j
_journal_volume 3
_journal_year 2013
_chemical_formula_moiety 'C24 H26 N2'
_chemical_formula_sum 'C24 H26 N2'
_chemical_formula_weight 342.47
_space_group_IT_number 33
_space_group_name_Hall 'P 2c -2n'
_space_group_name_H-M_alt 'P n a 21'
_symmetry_cell_setting orthorhombic
_symmetry_space_group_name_Hall 'P 2c -2n'
_symmetry_space_group_name_H-M 'P n a 21'
_atom_sites_solution_hydrogens geom
_atom_sites_solution_primary direct
_atom_sites_solution_secondary difmap
_audit_creation_method SHELXL-97
_cell_angle_alpha 90.00
_cell_angle_beta 90.00
_cell_angle_gamma 90.00
_cell_formula_units_Z 4
_cell_length_a 12.8233(9)
_cell_length_b 16.9231(15)
_cell_length_c 9.0073(6)
_cell_measurement_reflns_used 1800
_cell_measurement_temperature 293(2)
_cell_measurement_theta_max 21.6720
_cell_measurement_theta_min 2.8930
_cell_volume 1954.7(3)
_computing_cell_refinement 'CrysAlisPro (Agilent Technologies)'
_computing_data_collection 'CrysAlisPro (Agilent Technologies)'
_computing_data_reduction 'CrysAlisPro (Agilent Technologies)'
_computing_molecular_graphics 'Ortep3 for Windows (Farrugia, 1997)'
_computing_publication_material 'WinGX (Farrugia, 1999)'
_computing_structure_refinement 'SHELXL-97 (Sheldrick, 2008)'
_computing_structure_solution 'SHELXS-97 (Sheldrick, 2008)'
_diffrn_ambient_temperature 293(2)
_diffrn_detector_area_resol_mean 16.0839
_diffrn_measured_fraction_theta_full 0.999
_diffrn_measured_fraction_theta_max 0.999
_diffrn_measurement_device_type 'Xcalibur, Eos, Nova'
_diffrn_measurement_method 'f\w scans'
_diffrn_radiation_monochromator graphite
_diffrn_radiation_source 'fine-focus sealed tube'
_diffrn_radiation_type MoK\a
_diffrn_radiation_wavelength 0.71073
_diffrn_reflns_av_R_equivalents 0.0646
_diffrn_reflns_av_sigmaI/netI 0.0771
_diffrn_reflns_limit_h_max 14
_diffrn_reflns_limit_h_min -15
_diffrn_reflns_limit_k_max 20
_diffrn_reflns_limit_k_min -20
_diffrn_reflns_limit_l_max 10
_diffrn_reflns_limit_l_min -10
_diffrn_reflns_number 8890
_diffrn_reflns_theta_full 25.00
_diffrn_reflns_theta_max 25.00
_diffrn_reflns_theta_min 2.41
_diffrn_standards_decay_% 0
_diffrn_standards_interval_count 0
_diffrn_standards_interval_time 0
_diffrn_standards_number 0
_exptl_absorpt_coefficient_mu 0.068
_exptl_absorpt_correction_T_max 0.9859
_exptl_absorpt_correction_T_min 0.9826
_exptl_absorpt_correction_type multi-scan
_exptl_absorpt_process_details 'CrysAlisPro, Agilent Technologies'
_exptl_crystal_colour colorless
_exptl_crystal_density_diffrn 1.164
_exptl_crystal_density_method 'not measured'
_exptl_crystal_description block
_exptl_crystal_F_000 736
_exptl_crystal_size_max 0.26
_exptl_crystal_size_mid 0.24
_exptl_crystal_size_min 0.21
_refine_diff_density_max 0.216
_refine_diff_density_min -0.396
_refine_diff_density_rms 0.081
_refine_ls_abs_structure_details 'Flack H D (1983), Acta Cryst. A39, 876-881'
_refine_ls_abs_structure_Flack 7(6)
_refine_ls_extinction_method none
_refine_ls_goodness_of_fit_ref 1.098
_refine_ls_hydrogen_treatment constr
_refine_ls_matrix_type full
_refine_ls_number_parameters 240
_refine_ls_number_reflns 3200
_refine_ls_number_restraints 1
_refine_ls_restrained_S_all 1.098
_refine_ls_R_factor_all 0.1091
_refine_ls_R_factor_gt 0.0757
_refine_ls_shift/su_max 0.000
_refine_ls_shift/su_mean 0.000
_refine_ls_structure_factor_coef Fsqd
_refine_ls_weighting_details 'calc w=1/[\s^2^(Fo^2^)+(0.0874P)^2^+0.0000P] where P=(Fo^2^+2Fc^2^)/3'
_refine_ls_weighting_scheme calc
_refine_ls_wR_factor_gt 0.1575
_refine_ls_wR_factor_ref 0.2001
_reflns_number_gt 2125
_reflns_number_total 3447
_reflns_threshold_expression >2sigma(I)
_cod_data_source_file c3ra44693j.txt
_cod_data_source_block red
_cod_depositor_comments
;
The following automatic conversions were performed:

data item '_symmetry_cell_setting' value 'Orthorhombic' was changed
to 'orthorhombic' in accordance with the
/home/saulius/struct/COD-crude-data/automatic-downloads/DataCite-retrospective/RSC/depositions/lib/dictionaries/cif_core.dic
dictionary named 'cif_core.dic' version 2.4.2 last updated on
2011-04-26.

Automatic conversion script
Id: cif_fix_values 6909 2019-04-08 15:41:33Z antanas 
;
_cod_database_code 7239308

loop_
_symmetry_equiv_pos_as_xyz
'x, y, z'
'-x, -y, z+1/2'
'-x+1/2, y+1/2, z+1/2'
'x+1/2, -y+1/2, z'

loop_
_atom_site_label
_atom_site_type_symbol
_atom_site_fract_x
_atom_site_fract_y
_atom_site_fract_z
_atom_site_U_iso_or_equiv
_atom_site_adp_type
_atom_site_occupancy
_atom_site_symmetry_multiplicity
_atom_site_calc_flag
_atom_site_refinement_flags
C1 C -0.8614(3) -0.0393(3) -0.4033(5) 0.0551(11) Uani 1 1 d .
C1A C -0.8218(4) -0.1980(3) 0.0011(5) 0.0739(15) Uani 1 1 d .
H1AA H -0.8348 -0.1580 0.0742 0.111 Uiso 1 1 calc R
H1AB H -0.7913 -0.2434 0.0481 0.111 Uiso 1 1 calc R
H1AC H -0.8863 -0.2129 -0.0452 0.111 Uiso 1 1 calc R
C1B C -0.7463(5) -0.2059(3) -0.5300(5) 0.0863(17) Uani 1 1 d .
H1BA H -0.6829 -0.1759 -0.5274 0.129 Uiso 1 1 calc R
H1BB H -0.7895 -0.1873 -0.6097 0.129 Uiso 1 1 calc R
H1BC H -0.7303 -0.2607 -0.5452 0.129 Uiso 1 1 calc R
C1C C -0.9090(4) -0.2407(3) -0.3914(7) 0.0832(16) Uani 1 1 d .
H1CA H -0.9530 -0.2160 -0.4641 0.125 Uiso 1 1 calc R
H1CB H -0.9426 -0.2392 -0.2962 0.125 Uiso 1 1 calc R
H1CC H -0.8965 -0.2946 -0.4193 0.125 Uiso 1 1 calc R
C2 C -0.5378(3) -0.0763(3) -0.2606(5) 0.0519(10) Uani 1 1 d .
H2 H -0.5907 -0.0770 -0.3313 0.062 Uiso 1 1 calc R
C3 C -0.6421(3) -0.1476(2) -0.0485(4) 0.0503(10) Uani 1 1 d .
C4 C -0.5533(3) -0.1096(2) -0.1199(4) 0.0465(10) Uani 1 1 d .
C7 C -0.8204(3) -0.1108(3) -0.3421(5) 0.0557(11) Uani 1 1 d .
C8 C -0.7926(3) -0.0965(2) -0.2011(5) 0.0493(10) Uani 1 1 d .
C9 C -0.8524(3) 0.0170(3) -0.2882(5) 0.0569(11) Uani 1 1 d .
C10 C -0.8042(4) -0.1961(3) -0.3827(5) 0.0601(12) Uani 1 1 d .
C11 C -0.4432(3) -0.0427(3) -0.2917(5) 0.0608(12) Uani 1 1 d .
H11 H -0.4324 -0.0199 -0.3844 0.073 Uiso 1 1 calc R
C12 C -0.7357(4) -0.2253(3) -0.2497(5) 0.0623(12) Uani 1 1 d .
H12A H -0.7587 -0.2773 -0.2183 0.075 Uiso 1 1 calc R
H12B H -0.6634 -0.2291 -0.2804 0.075 Uiso 1 1 calc R
C13 C -0.3625(4) -0.0419(3) -0.1879(6) 0.0686(13) Uani 1 1 d .
H13 H -0.2989 -0.0192 -0.2130 0.082 Uiso 1 1 calc R
C14 C -0.7459(3) -0.1656(2) -0.1179(4) 0.0520(10) Uani 1 1 d .
C15 C -0.3756(4) -0.0743(3) -0.0484(5) 0.0613(12) Uani 1 1 d .
H15 H -0.3220 -0.0735 0.0212 0.074 Uiso 1 1 calc R
C16 C -0.6076(4) -0.1644(3) 0.0926(5) 0.0612(12) Uani 1 1 d .
H16 H -0.6483 -0.1881 0.1655 0.073 Uiso 1 1 calc R
C17 C -0.9009(4) -0.0162(3) -0.5398(6) 0.0690(13) Uani 1 1 d .
H17 H -0.9085 -0.0528 -0.6160 0.083 Uiso 1 1 calc R
C18 C -0.4705(3) -0.1078(2) -0.0162(4) 0.0509(10) Uani 1 1 d .
C19 C -0.7955(4) 0.0190(3) -0.0197(5) 0.0802(16) Uani 1 1 d .
H19A H -0.7586 -0.0166 0.0445 0.120 Uiso 1 1 calc R
H19B H -0.8623 0.0310 0.0227 0.120 Uiso 1 1 calc R
H19C H -0.7561 0.0668 -0.0312 0.120 Uiso 1 1 calc R
C20 C -0.9292(4) 0.0623(4) -0.5620(8) 0.0866(17) Uani 1 1 d .
H20 H -0.9557 0.0781 -0.6535 0.104 Uiso 1 1 calc R
C21 C -0.9183(4) 0.1172(3) -0.4490(8) 0.0850(17) Uani 1 1 d .
H21 H -0.9369 0.1695 -0.4666 0.102 Uiso 1 1 calc R
C23 C -0.4486(5) -0.1477(4) 0.2512(5) 0.0842(17) Uani 1 1 d .
H23A H -0.4875 -0.1790 0.3207 0.126 Uiso 1 1 calc R
H23B H -0.4381 -0.0957 0.2911 0.126 Uiso 1 1 calc R
H23C H -0.3822 -0.1722 0.2334 0.126 Uiso 1 1 calc R
C26 C -0.8802(4) 0.0964(3) -0.3100(7) 0.0736(15) Uani 1 1 d .
H26 H -0.8733 0.1335 -0.2345 0.088 Uiso 1 1 calc R
N5 N -0.8101(3) -0.0180(2) -0.1644(4) 0.0554(9) Uani 1 1 d .
N6 N -0.5057(3) -0.1422(2) 0.1129(4) 0.0586(10) Uani 1 1 d .

loop_
_atom_site_aniso_label
_atom_site_aniso_U_11
_atom_site_aniso_U_22
_atom_site_aniso_U_33
_atom_site_aniso_U_23
_atom_site_aniso_U_13
_atom_site_aniso_U_12
C1 0.045(2) 0.060(3) 0.060(3) -0.002(2) -0.005(2) -0.0009(19)
C1A 0.070(3) 0.085(4) 0.067(3) 0.011(3) 0.010(3) -0.012(3)
C1B 0.107(5) 0.086(4) 0.066(3) -0.021(3) 0.021(3) -0.001(3)
C1C 0.088(4) 0.072(3) 0.090(4) -0.004(3) -0.007(3) -0.029(3)
C2 0.054(3) 0.054(2) 0.048(2) 0.004(2) -0.003(2) 0.005(2)
C3 0.053(2) 0.049(2) 0.049(2) 0.004(2) 0.009(2) 0.0015(19)
C4 0.045(2) 0.046(2) 0.049(2) 0.0015(19) -0.0039(19) 0.0073(18)
C7 0.053(3) 0.054(3) 0.060(3) -0.005(2) -0.009(2) -0.003(2)
C8 0.047(2) 0.049(2) 0.052(2) -0.004(2) 0.006(2) 0.0029(18)
C9 0.043(2) 0.057(3) 0.070(3) -0.003(2) -0.004(2) 0.0002(19)
C10 0.071(3) 0.049(3) 0.060(3) -0.010(2) 0.007(2) -0.011(2)
C11 0.059(3) 0.069(3) 0.054(3) 0.016(2) 0.005(2) -0.002(2)
C12 0.071(3) 0.047(2) 0.069(3) 0.001(2) -0.003(2) 0.004(2)
C13 0.060(3) 0.071(3) 0.075(3) 0.000(3) 0.014(3) -0.008(2)
C14 0.058(3) 0.047(2) 0.050(2) -0.0006(19) -0.002(2) -0.004(2)
C15 0.048(3) 0.073(3) 0.063(3) -0.001(3) -0.002(2) 0.000(2)
C16 0.064(3) 0.068(3) 0.052(3) 0.010(2) 0.003(2) 0.000(2)
C17 0.057(3) 0.076(3) 0.075(3) 0.006(3) -0.007(3) -0.010(2)
C18 0.057(3) 0.053(2) 0.043(2) 0.0061(19) 0.001(2) 0.010(2)
C19 0.086(4) 0.079(3) 0.075(3) -0.040(3) -0.021(3) 0.007(3)
C20 0.065(3) 0.097(4) 0.098(4) 0.017(4) -0.023(3) -0.006(3)
C21 0.062(3) 0.067(3) 0.126(5) 0.025(4) -0.012(4) 0.002(3)
C23 0.100(4) 0.104(4) 0.049(3) 0.012(3) -0.020(3) 0.021(3)
C26 0.060(3) 0.052(3) 0.108(4) 0.001(3) -0.008(3) 0.004(2)
N5 0.053(2) 0.053(2) 0.060(2) -0.0065(19) -0.0041(19) 0.0024(16)
N6 0.064(2) 0.067(3) 0.0451(19) 0.0094(18) -0.0089(19) 0.0077(19)

loop_
_atom_type_symbol
_atom_type_description
_atom_type_scat_dispersion_real
_atom_type_scat_dispersion_imag
_atom_type_scat_source
C C 0.0033 0.0016 'International Tables Vol C Tables 4.2.6.8 and 6.1.1.4'
H H 0.0000 0.0000 'International Tables Vol C Tables 4.2.6.8 and 6.1.1.4'
N N 0.0061 0.0033 'International Tables Vol C Tables 4.2.6.8 and 6.1.1.4'

loop_
_geom_angle_atom_site_label_1
_geom_angle_atom_site_label_2
_geom_angle_atom_site_label_3
_geom_angle
C17 C1 C9 119.4(4)
C17 C1 C7 135.7(4)
C9 C1 C7 104.9(4)
C14 C1A H1AA 109.5
C14 C1A H1AB 109.5
H1AA C1A H1AB 109.5
C14 C1A H1AC 109.5
H1AA C1A H1AC 109.5
H1AB C1A H1AC 109.5
C10 C1B H1BA 109.5
C10 C1B H1BB 109.5
H1BA C1B H1BB 109.5
C10 C1B H1BC 109.5
H1BA C1B H1BC 109.5
H1BB C1B H1BC 109.5
C10 C1C H1CA 109.5
C10 C1C H1CB 109.5
H1CA C1C H1CB 109.5
C10 C1C H1CC 109.5
H1CA C1C H1CC 109.5
H1CB C1C H1CC 109.5
C11 C2 C4 118.5(4)
C11 C2 H2 120.7
C4 C2 H2 120.7
C16 C3 C4 104.3(4)
C16 C3 C14 128.9(4)
C4 C3 C14 126.8(4)
C2 C4 C18 118.9(4)
C2 C4 C3 133.4(4)
C18 C4 C3 107.7(3)
C8 C7 C1 108.1(4)
C8 C7 C10 111.5(4)
C1 C7 C10 140.3(4)
C7 C8 N5 110.8(4)
C7 C8 C14 115.8(4)
N5 C8 C14 133.3(4)
N5 C9 C26 128.8(4)
N5 C9 C1 109.6(4)
C26 C9 C1 121.5(4)
C7 C10 C1B 112.5(4)
C7 C10 C1C 111.2(4)
C1B C10 C1C 109.0(4)
C7 C10 C12 101.2(3)
C1B C10 C12 111.0(4)
C1C C10 C12 111.9(4)
C2 C11 C13 121.6(4)
C2 C11 H11 119.2
C13 C11 H11 119.2
C14 C12 C10 109.3(3)
C14 C12 H12A 109.8
C10 C12 H12A 109.8
C14 C12 H12B 109.8
C10 C12 H12B 109.8
H12A C12 H12B 108.3
C15 C13 C11 121.1(4)
C15 C13 H13 119.4
C11 C13 H13 119.4
C3 C14 C8 113.6(3)
C3 C14 C1A 109.9(4)
C8 C14 C1A 111.6(4)
C3 C14 C12 111.9(4)
C8 C14 C12 99.0(3)
C1A C14 C12 110.4(3)
C18 C15 C13 117.6(4)
C18 C15 H15 121.2
C13 C15 H15 121.2
N6 C16 C3 111.9(4)
N6 C16 H16 124.1
C3 C16 H16 124.1
C1 C17 C20 119.5(5)
C1 C17 H17 120.3
C20 C17 H17 120.3
C15 C18 N6 130.1(4)
C15 C18 C4 122.3(4)
N6 C18 C4 107.6(4)
N5 C19 H19A 109.5
N5 C19 H19B 109.5
H19A C19 H19B 109.5
N5 C19 H19C 109.5
H19A C19 H19C 109.5
H19B C19 H19C 109.5
C21 C20 C17 120.6(5)
C21 C20 H20 119.7
C17 C20 H20 119.7
C20 C21 C26 121.8(5)
C20 C21 H21 119.1
C26 C21 H21 119.1
N6 C23 H23A 109.5
N6 C23 H23B 109.5
H23A C23 H23B 109.5
N6 C23 H23C 109.5
H23A C23 H23C 109.5
H23B C23 H23C 109.5
C21 C26 C9 117.3(5)
C21 C26 H26 121.3
C9 C26 H26 121.3
C9 N5 C8 106.5(3)
C9 N5 C19 126.2(4)
C8 N5 C19 127.1(4)
C16 N6 C18 108.4(3)
C16 N6 C23 125.3(4)
C18 N6 C23 126.0(4)

loop_
_geom_bond_atom_site_label_1
_geom_bond_atom_site_label_2
_geom_bond_distance
C1 C17 1.386(7)
C1 C9 1.414(6)
C1 C7 1.429(6)
C1A C14 1.548(6)
C1A H1AA 0.9600
C1A H1AB 0.9600
C1A H1AC 0.9600
C1B C10 1.529(6)
C1B H1BA 0.9600
C1B H1BB 0.9600
C1B H1BC 0.9600
C1C C10 1.543(6)
C1C H1CA 0.9600
C1C H1CB 0.9600
C1C H1CC 0.9600
C2 C11 1.369(6)
C2 C4 1.401(6)
C2 H2 0.9300
C3 C16 1.376(6)
C3 C4 1.458(6)
C3 C14 1.502(6)
C4 C18 1.414(5)
C7 C8 1.341(6)
C7 C10 1.505(6)
C8 N5 1.387(5)
C8 C14 1.513(6)
C9 N5 1.374(5)
C9 C26 1.403(6)
C10 C12 1.565(6)
C11 C13 1.394(7)
C11 H11 0.9300
C12 C14 1.564(6)
C12 H12A 0.9700
C12 H12B 0.9700
C13 C15 1.381(6)
C13 H13 0.9300
C15 C18 1.374(6)
C15 H15 0.9300
C16 N6 1.371(6)
C16 H16 0.9300
C17 C20 1.392(8)
C17 H17 0.9300
C18 N6 1.376(5)
C19 N5 1.458(5)
C19 H19A 0.9600
C19 H19B 0.9600
C19 H19C 0.9600
C20 C21 1.386(8)
C20 H20 0.9300
C21 C26 1.389(8)
C21 H21 0.9300
C23 N6 1.449(5)
C23 H23A 0.9600
C23 H23B 0.9600
C23 H23C 0.9600
C26 H26 0.9300
